data_7152853
loop_
_publ_author_name
'Webber, Matthew J'
'Warren, Sarah A'
'Grainger, Damian M'
'Weston, Matthew'
'Clark, Stacy'
'Woodhead, Steven J'
'Powell, Lyn'
'Stokes, Stephen'
'Alanine, Alexander'
'Stonehouse, Jeffrey P'
'Frampton, Christopher S'
'White, Andrew J P'
'Spivey, Alan C'

_publ_section_title
;
 Towards the enantioselective synthesis of (-)-euonyminol--preparation of
 a fully functionalised lower-rim model.
;
_journal_issue 15
_journal_name_full 'Organic &amp; biomolecular chemistry'
_journal_page_first 2514
_journal_page_last 2533
_journal_paper_doi 10.1039/c3ob27187k
_journal_volume 11
_journal_year 2013
_chemical_compound_source 'Alan Spivey'
_chemical_formula_sum 'C11 H13 N O'
_chemical_formula_weight 175.22
_chemical_name_systematic
;
?
;
_space_group_IT_number 14
_symmetry_cell_setting monoclinic
_symmetry_Int_Tables_number 14
_symmetry_space_group_name_Hall '-P 2yn'
_symmetry_space_group_name_H-M 'P 1 21/n 1'
_atom_sites_solution_hydrogens geom
_atom_sites_solution_primary direct
_atom_sites_solution_secondary difmap
_audit_creation_method SHELXL-97
_cell_angle_alpha 90.00
_cell_angle_beta 102.365(19)
_cell_angle_gamma 90.00
_cell_formula_units_Z 4
_cell_length_a 7.192(3)
_cell_length_b 14.069(4)
_cell_length_c 9.2117(16)
_cell_measurement_reflns_used 25
_cell_measurement_temperature 123(1)
_cell_measurement_theta_max 20.00
_cell_measurement_theta_min 18.25
_cell_volume 910.5(5)
_computing_cell_refinement 'MSC/AFC Diffractometer Control'
_computing_data_collection 'MSC/AFC Diffractometer Control'
_computing_data_reduction teXsan
_computing_molecular_graphics 'SHELXTL (Bruker AXS)'
_computing_publication_material 'SHELXTL (Bruker AXS)'
_computing_structure_refinement 'SHELXTL (Bruker AXS)'
_computing_structure_solution 'SHELXTL (Bruker AXS)'
_diffrn_ambient_temperature 123(1)
_diffrn_measured_fraction_theta_full 1.000
_diffrn_measured_fraction_theta_max 1.000
_diffrn_measurement_device_type 'Rigaku AFC7R'
_diffrn_measurement_method 'omega/2-theta scans'
_diffrn_radiation_monochromator graphite
_diffrn_radiation_source 'Rigaku RU200 Rotating Mo Anode'
_diffrn_radiation_type MoK\a
_diffrn_radiation_wavelength 0.71069
_diffrn_reflns_av_R_equivalents 0.0200
_diffrn_reflns_av_sigmaI/netI 0.0224
_diffrn_reflns_limit_h_max 9
_diffrn_reflns_limit_h_min 0
_diffrn_reflns_limit_k_max 17
_diffrn_reflns_limit_k_min 0
_diffrn_reflns_limit_l_max 11
_diffrn_reflns_limit_l_min -11
_diffrn_reflns_number 2137
_diffrn_reflns_theta_full 26.97
_diffrn_reflns_theta_max 26.97
_diffrn_reflns_theta_min 2.69
_diffrn_standards_decay_% -0.54
_diffrn_standards_interval_count 150
_diffrn_standards_number 3
_exptl_absorpt_coefficient_mu 0.082
_exptl_absorpt_correction_type none
_exptl_crystal_colour colorless
_exptl_crystal_density_diffrn 1.278
_exptl_crystal_density_meas ?
_exptl_crystal_density_method 'not measured'
_exptl_crystal_description prism
_exptl_crystal_F_000 376
_exptl_crystal_size_max 0.400
_exptl_crystal_size_mid 0.350
_exptl_crystal_size_min 0.200
_refine_diff_density_max 0.355
_refine_diff_density_min -0.307
_refine_diff_density_rms 0.056
_refine_ls_extinction_method none
_refine_ls_goodness_of_fit_ref 1.000
_refine_ls_hydrogen_treatment mixed
_refine_ls_matrix_type full
_refine_ls_number_parameters 122
_refine_ls_number_reflns 1984
_refine_ls_number_restraints 0
_refine_ls_restrained_S_all 1.000
_refine_ls_R_factor_all 0.0517
_refine_ls_R_factor_gt 0.0413
_refine_ls_shift/su_max 0.000
_refine_ls_shift/su_mean 0.000
_refine_ls_structure_factor_coef Fsqd
_refine_ls_weighting_details 'calc w=1/[\s^2^(Fo^2^)+(0.0650P)^2^+0.4000P] where P=(Fo^2^+2Fc^2^)/3'
_refine_ls_weighting_scheme calc
_refine_ls_wR_factor_gt 0.1134
_refine_ls_wR_factor_ref 0.1203
_reflns_number_gt 1664
_reflns_number_total 1984
_reflns_threshold_expression >2sigma(I)
_cod_data_source_file c3ob27187k.txt
_cod_data_source_block 6
_cod_depositor_comments
;
The following automatic conversions were performed:

'_symmetry_cell_setting' value 'Monoclinic' changed to 'monoclinic'
according to /home/saulius/struct/CIF-dictionaries/cif_core.dic
dictionary named 'cif_core.dic' version 2.4.2 from 2011-04-26.

Automatic conversion script
Id: cif_fix_values 1891 2012-01-12 08:04:46Z andrius 

 Adding full bibliography for 7152853--7152857.cif.

The following automatic conversions were performed:

'_exptl_crystal_density_meas' value 'not measured' was changed to '?'
- the value is perceived as not measured.

Automatic conversion script
Id: cif_fix_values 3008 2015-01-20 13:52:24Z robertas 
;
_cod_original_cell_volume 910.4(4)
_cod_original_sg_symbol_H-M 'P 21/n '
_cod_original_formula_sum 'C11 H13 N1 O1'
_cod_database_code 7152853

loop_
_symmetry_equiv_pos_as_xyz
'x, y, z'
'-x+1/2, y+1/2, -z+1/2'
'-x, -y, -z'
'x-1/2, -y-1/2, z-1/2'

loop_
_atom_site_label
_atom_site_type_symbol
_atom_site_fract_x
_atom_site_fract_y
_atom_site_fract_z
_atom_site_U_iso_or_equiv
_atom_site_adp_type
_atom_site_occupancy
_atom_site_symmetry_multiplicity
_atom_site_calc_flag
_atom_site_refinement_flags
O1 O 0.02055(12) 0.12038(7) 0.68158(11) 0.0232(3) Uani 1 1 d .
H1A H -0.040(3) 0.1170(13) 0.751(2) 0.043(5) Uiso 1 1 d .
N1 N 0.69654(15) 0.11746(8) 0.82030(12) 0.0210(3) Uani 1 1 d .
C1 C 0.34029(17) 0.17335(9) 0.74721(13) 0.0172(3) Uani 1 1 d .
C2 C 0.31140(18) 0.22499(9) 0.59633(14) 0.0196(3) Uani 1 1 d .
H2A H 0.1894 0.2602 0.5788 0.024 Uiso 1 1 calc R
H2B H 0.4149 0.2719 0.6002 0.024 Uiso 1 1 calc R
C3 C 0.30957(18) 0.15824(10) 0.46894(14) 0.0226(3) Uani 1 1 d .
H3A H 0.3290 0.1838 0.3779 0.027 Uiso 1 1 calc R
C4 C 0.28215(18) 0.06544(10) 0.47719(14) 0.0223(3) Uani 1 1 d .
H4A H 0.2808 0.0281 0.3911 0.027 Uiso 1 1 calc R
C5 C 0.25315(17) 0.01608(9) 0.61509(14) 0.0198(3) Uani 1 1 d .
H5A H 0.3693 -0.0205 0.6583 0.024 Uiso 1 1 calc R
H5B H 0.1468 -0.0296 0.5875 0.024 Uiso 1 1 calc R
C6 C 0.20928(16) 0.08421(9) 0.73354(14) 0.0182(3) Uani 1 1 d .
C7 C 0.23179(18) 0.03300(9) 0.88327(14) 0.0207(3) Uani 1 1 d .
H7A H 0.1218 -0.0100 0.8791 0.025 Uiso 1 1 calc R
H7B H 0.3481 -0.0067 0.8993 0.025 Uiso 1 1 calc R
C8 C 0.24508(18) 0.09921(10) 1.01334(14) 0.0236(3) Uani 1 1 d .
H8A H 0.2303 0.0733 1.1054 0.028 Uiso 1 1 calc R
C9 C 0.27621(18) 0.19179(10) 1.00641(14) 0.0232(3) Uani 1 1 d .
H9A H 0.2852 0.2284 1.0942 0.028 Uiso 1 1 calc R
C10 C 0.29799(18) 0.24163(9) 0.86726(14) 0.0198(3) Uani 1 1 d .
H10A H 0.4028 0.2884 0.8924 0.024 Uiso 1 1 calc R
H10B H 0.1795 0.2771 0.8261 0.024 Uiso 1 1 calc R
C11 C 0.54069(17) 0.14103(9) 0.78958(13) 0.0183(3) Uani 1 1 d .

loop_
_atom_site_aniso_label
_atom_site_aniso_U_11
_atom_site_aniso_U_22
_atom_site_aniso_U_33
_atom_site_aniso_U_23
_atom_site_aniso_U_13
_atom_site_aniso_U_12
O1 0.0112(4) 0.0368(6) 0.0217(5) 0.0021(4) 0.0036(4) 0.0019(4)
N1 0.0155(5) 0.0270(6) 0.0208(5) -0.0015(4) 0.0045(4) 0.0006(4)
C1 0.0156(6) 0.0188(6) 0.0175(6) 0.0001(4) 0.0041(4) 0.0006(4)
C2 0.0188(6) 0.0202(6) 0.0200(6) 0.0045(5) 0.0049(5) 0.0006(5)
C3 0.0197(6) 0.0322(7) 0.0169(6) 0.0029(5) 0.0060(5) 0.0027(5)
C4 0.0180(6) 0.0316(7) 0.0175(6) -0.0057(5) 0.0042(5) 0.0015(5)
C5 0.0182(6) 0.0194(6) 0.0216(6) -0.0031(5) 0.0038(5) -0.0011(5)
C6 0.0145(6) 0.0203(6) 0.0197(6) 0.0003(5) 0.0039(4) -0.0003(4)
C7 0.0192(6) 0.0223(6) 0.0212(6) 0.0035(5) 0.0057(5) -0.0026(5)
C8 0.0192(6) 0.0355(8) 0.0176(6) 0.0030(5) 0.0071(5) -0.0001(5)
C9 0.0194(6) 0.0335(8) 0.0177(6) -0.0049(5) 0.0064(5) 0.0019(5)
C10 0.0182(6) 0.0198(6) 0.0217(6) -0.0038(5) 0.0049(5) 0.0013(5)
C11 0.0178(6) 0.0219(6) 0.0162(6) -0.0020(5) 0.0061(5) -0.0020(5)

loop_
_atom_type_symbol
_atom_type_description
_atom_type_scat_dispersion_real
_atom_type_scat_dispersion_imag
_atom_type_scat_source
C C 0.0033 0.0016 'International Tables Vol C Tables 4.2.6.8 and 6.1.1.4'
H H 0.0000 0.0000 'International Tables Vol C Tables 4.2.6.8 and 6.1.1.4'
N N 0.0061 0.0033 'International Tables Vol C Tables 4.2.6.8 and 6.1.1.4'
O O 0.0106 0.0060 'International Tables Vol C Tables 4.2.6.8 and 6.1.1.4'

loop_
_geom_angle_atom_site_label_1
_geom_angle_atom_site_label_2
_geom_angle_atom_site_label_3
_geom_angle
_geom_angle_publ_flag
C6 O1 H1A 109.5(14) yes
C11 C1 C2 108.52(10) yes
C11 C1 C10 109.40(10) yes
C2 C1 C10 110.07(10) yes
C11 C1 C6 108.15(10) yes
C2 C1 C6 110.13(10) yes
C10 C1 C6 110.52(10) yes
C3 C2 C1 112.75(11) yes
C3 C2 H2A 109.0 ?
C1 C2 H2A 109.0 ?
C3 C2 H2B 109.0 ?
C1 C2 H2B 109.0 ?
H2A C2 H2B 107.8 ?
C4 C3 C2 123.25(12) yes
C4 C3 H3A 118.4 ?
C2 C3 H3A 118.4 ?
C3 C4 C5 123.63(12) yes
C3 C4 H4A 118.2 ?
C5 C4 H4A 118.2 ?
C4 C5 C6 113.55(11) yes
C4 C5 H5A 108.9 ?
C6 C5 H5A 108.9 ?
C4 C5 H5B 108.9 ?
C6 C5 H5B 108.9 ?
H5A C5 H5B 107.7 ?
O1 C6 C7 112.17(10) yes
O1 C6 C5 107.97(10) yes
C7 C6 C5 110.35(10) yes
O1 C6 C1 104.74(10) yes
C7 C6 C1 111.11(10) yes
C5 C6 C1 110.33(10) yes
C8 C7 C6 113.69(11) yes
C8 C7 H7A 108.8 ?
C6 C7 H7A 108.8 ?
C8 C7 H7B 108.8 ?
C6 C7 H7B 108.8 ?
H7A C7 H7B 107.7 ?
C9 C8 C7 123.55(12) yes
C9 C8 H8A 118.2 ?
C7 C8 H8A 118.2 ?
C8 C9 C10 123.42(12) yes
C8 C9 H9A 118.3 ?
C10 C9 H9A 118.3 ?
C9 C10 C1 113.22(11) yes
C9 C10 H10A 108.9 ?
C1 C10 H10A 108.9 ?
C9 C10 H10B 108.9 ?
C1 C10 H10B 108.9 ?
H10A C10 H10B 107.7 ?
N1 C11 C1 178.54(14) yes

loop_
_geom_bond_atom_site_label_1
_geom_bond_atom_site_label_2
_geom_bond_distance
_geom_bond_publ_flag
O1 C6 1.4325(15) yes
O1 H1A 0.85(2) yes
N1 C11 1.1447(17) yes
C1 C11 1.4817(17) yes
C1 C2 1.5424(16) yes
C1 C10 1.5435(16) yes
C1 C6 1.5574(18) yes
C2 C3 1.5009(18) yes
C2 H2A 0.9900 ?
C2 H2B 0.9900 ?
C3 C4 1.325(2) yes
C3 H3A 0.9500 ?
C4 C5 1.5009(18) yes
C4 H4A 0.9500 ?
C5 C6 1.5351(17) yes
C5 H5A 0.9900 ?
C5 H5B 0.9900 ?
C6 C7 1.5337(17) yes
C7 C8 1.5045(18) yes
C7 H7A 0.9900 ?
C7 H7B 0.9900 ?
C8 C9 1.325(2) yes
C8 H8A 0.9500 ?
C9 C10 1.4985(17) yes
C9 H9A 0.9500 ?
C10 H10A 0.9900 ?
C10 H10B 0.9900 ?

loop_
_geom_hbond_atom_site_label_D
_geom_hbond_atom_site_label_H
_geom_hbond_atom_site_label_A
_geom_hbond_distance_DH
_geom_hbond_distance_HA
_geom_hbond_distance_DA
_geom_hbond_angle_DHA
_geom_hbond_site_symmetry_A
O1 H1A N1 0.85(2) 2.12(2) 2.8879(16) 149.7(19) 1_455

loop_
_geom_torsion_atom_site_label_1
_geom_torsion_atom_site_label_2
_geom_torsion_atom_site_label_3
_geom_torsion_atom_site_label_4
_geom_torsion
_geom_torsion_publ_flag
C11 C1 C2 C3 72.44(13) yes
C10 C1 C2 C3 -167.87(10) yes
C6 C1 C2 C3 -45.77(13) yes
C1 C2 C3 C4 17.68(17) yes
C2 C3 C4 C5 -1.1(2) yes
C3 C4 C5 C6 14.17(18) yes
C4 C5 C6 O1 71.47(13) yes
C4 C5 C6 C7 -165.61(10) yes
C4 C5 C6 C1 -42.44(14) yes
C11 C1 C6 O1 -175.70(9) yes
C2 C1 C6 O1 -57.26(12) yes
C10 C1 C6 O1 64.58(12) yes
C11 C1 C6 C7 62.98(13) yes
C2 C1 C6 C7 -178.58(9) yes
C10 C1 C6 C7 -56.75(13) yes
C11 C1 C6 C5 -59.74(12) yes
C2 C1 C6 C5 58.70(13) yes
C10 C1 C6 C5 -179.47(10) yes
O1 C6 C7 C8 -75.56(13) yes
C5 C6 C7 C8 164.01(10) yes
C1 C6 C7 C8 41.30(14) yes
C6 C7 C8 C9 -13.95(18) yes
C7 C8 C9 C10 1.3(2) yes
C8 C9 C10 C1 -17.11(17) yes
C11 C1 C10 C9 -74.89(13) yes
C2 C1 C10 C9 165.95(10) yes
C6 C1 C10 C9 44.09(14) yes
C2 C1 C11 N1 21(6) yes
C10 C1 C11 N1 -99(6) yes
C6 C1 C11 N1 140(6) yes
